data_7002808
loop_
_publ_author_name
'Escuer, Albert'
'Vicente, Ramon'
'Fallah, M. Salah El'
'Sa\~nudo, E. Carolina'
'Teat, Simon J.'
'de Biani, Fabrizia Fabrizi'
'Zanello, Piero'

_publ_section_title
;
 Octanuclear manganese(ii,iii) clusters stabilized with diamino-alcoxo
 ligands
;
_journal_issue 44
_journal_name_full 'Dalton Transactions'
_journal_page_first 9924
_journal_page_last 9928
_journal_paper_doi 10.1039/b909371k
_journal_year 2009
_chemical_formula_sum 'C102 H94 Cl20 Mn8 N4 O32'
_chemical_formula_weight 3036.33
_chemical_name_systematic
;
?
;
_space_group_IT_number 2
_symmetry_cell_setting triclinic
_symmetry_space_group_name_Hall '-P 1'
_symmetry_space_group_name_H-M 'P -1'
_atom_sites_solution_hydrogens geom
_atom_sites_solution_primary direct
_atom_sites_solution_secondary difmap
_audit_creation_method SHELXL-97
_cell_angle_alpha 75.010(2)
_cell_angle_beta 78.017(2)
_cell_angle_gamma 69.914(2)
_cell_formula_units_Z 1
_cell_length_a 14.6548(17)
_cell_length_b 14.9768(17)
_cell_length_c 15.0394(17)
_cell_measurement_reflns_used 8340
_cell_measurement_temperature 150(2)
_cell_measurement_theta_max 29.54
_cell_measurement_theta_min 2.33
_cell_volume 2968.8(6)
_computing_cell_refinement 'Bruker SAINT'
_computing_data_collection 'Bruker APEX2'
_computing_data_reduction 'Bruker SAINT'
_computing_molecular_graphics 'Bruker SHELXTL'
_computing_publication_material 'Bruker SHELXTL and local programs'
_computing_structure_refinement 'Bruker SHELXTL'
_computing_structure_solution 'Bruker SHELXTL'
_diffrn_ambient_temperature 150(2)
_diffrn_measured_fraction_theta_full 0.991
_diffrn_measured_fraction_theta_max 0.971
_diffrn_measurement_device_type 'Bruker APEX II CCD diffractometer'
_diffrn_measurement_method '\w rotation with narrow frames'
_diffrn_radiation_monochromator 'silicon 111'
_diffrn_radiation_source 'Daresbury SRS station 9.8'
_diffrn_radiation_type synchrotron
_diffrn_radiation_wavelength 0.6894
_diffrn_reflns_av_R_equivalents 0.0455
_diffrn_reflns_av_sigmaI/netI 0.0710
_diffrn_reflns_limit_h_max 20
_diffrn_reflns_limit_h_min -20
_diffrn_reflns_limit_k_max 21
_diffrn_reflns_limit_k_min -21
_diffrn_reflns_limit_l_max 21
_diffrn_reflns_limit_l_min -21
_diffrn_reflns_number 34409
_diffrn_reflns_theta_full 25.00
_diffrn_reflns_theta_max 29.50
_diffrn_reflns_theta_min 1.86
_diffrn_standards_number 0
_exptl_absorpt_coefficient_mu 1.350
_exptl_absorpt_correction_T_max 0.92
_exptl_absorpt_correction_T_min 0.87
_exptl_absorpt_correction_type multi-scan
_exptl_crystal_colour orange
_exptl_crystal_density_diffrn 1.698
_exptl_crystal_density_method 'not measured'
_exptl_crystal_description block
_exptl_crystal_F_000 1530
_exptl_crystal_size_max 0.06
_exptl_crystal_size_mid 0.06
_exptl_crystal_size_min 0.04
_refine_diff_density_max 1.360
_refine_diff_density_min -1.301
_refine_diff_density_rms 0.131
_refine_ls_extinction_method none
_refine_ls_goodness_of_fit_ref 1.029
_refine_ls_hydrogen_treatment constr
_refine_ls_matrix_type full
_refine_ls_number_parameters 781
_refine_ls_number_reflns 17599
_refine_ls_number_restraints 15
_refine_ls_restrained_S_all 1.029
_refine_ls_R_factor_all 0.0894
_refine_ls_R_factor_gt 0.0636
_refine_ls_shift/su_max 0.001
_refine_ls_shift/su_mean 0.000
_refine_ls_structure_factor_coef Fsqd
_refine_ls_weighting_details 'calc w=1/[\s^2^(Fo^2^)+(0.1190P)^2^+0.1620P] where P=(Fo^2^+2Fc^2^)/3'
_refine_ls_weighting_scheme calc
_refine_ls_wR_factor_gt 0.1751
_refine_ls_wR_factor_ref 0.1930
_reflns_number_gt 12582
_reflns_number_total 17599
_reflns_threshold_expression I>2\s(I)
_cod_data_source_file b909371k.txt
_cod_data_source_block gas8
_cod_original_sg_symbol_H-M P-1
_cod_database_code 7002808

loop_
_symmetry_equiv_pos_as_xyz
'x, y, z'
'-x, -y, -z'

loop_
_atom_site_label
_atom_site_type_symbol
_atom_site_fract_x
_atom_site_fract_y
_atom_site_fract_z
_atom_site_U_iso_or_equiv
_atom_site_adp_type
_atom_site_occupancy
_atom_site_symmetry_multiplicity
_atom_site_calc_flag
_atom_site_refinement_flags
_atom_site_disorder_assembly
_atom_site_disorder_group
Mn1 Mn 0.41222(3) 0.54753(3) -0.14960(3) 0.01860(11) Uani 1 1 d . . .
Mn2 Mn 0.40109(3) 0.48184(3) 0.04580(3) 0.01845(11) Uani 1 1 d . . .
Mn3 Mn 0.23536(3) 0.70094(3) -0.02417(3) 0.01975(11) Uani 1 1 d . A .
Mn4 Mn 0.45192(4) 0.69369(3) 0.08415(3) 0.02020(11) Uani 1 1 d . . .
O1 O 0.33797(16) 0.58632(15) -0.04047(15) 0.0205(4) Uani 1 1 d . . .
O2 O 0.48813(16) 0.45197(15) -0.06240(14) 0.0186(4) Uani 1 1 d . . .
O3 O 0.29881(17) 0.39866(17) 0.04732(16) 0.0253(5) Uani 1 1 d . . .
O11 O 0.67153(18) 0.53397(17) 0.17908(16) 0.0254(5) Uani 1 1 d . . .
O12 O 0.59454(18) 0.68572(17) 0.11050(18) 0.0276(5) Uani 1 1 d . . .
C11 C 0.6594(2) 0.6241(2) 0.1569(2) 0.0231(6) Uani 1 1 d . . .
C12 C 0.7298(3) 0.6616(2) 0.1850(2) 0.0241(6) Uani 1 1 d . . .
C13 C 0.7157(3) 0.7614(3) 0.1620(2) 0.0274(7) Uani 1 1 d . . .
H13 H 0.6634 0.8040 0.1288 0.033 Uiso 1 1 calc R . .
C14 C 0.7786(3) 0.7976(3) 0.1881(3) 0.0312(7) Uani 1 1 d . . .
Cl11 Cl 0.76141(9) 0.92245(7) 0.15593(8) 0.0453(3) Uani 1 1 d . . .
C15 C 0.8561(3) 0.7381(3) 0.2362(3) 0.0348(8) Uani 1 1 d . . .
H15 H 0.8981 0.7645 0.2545 0.042 Uiso 1 1 calc R . .
C16 C 0.8704(3) 0.6390(3) 0.2569(3) 0.0323(8) Uani 1 1 d . . .
H16 H 0.9239 0.5965 0.2886 0.039 Uiso 1 1 calc R . .
C17 C 0.8076(3) 0.6011(3) 0.2317(2) 0.0274(7) Uani 1 1 d . . .
H17 H 0.8182 0.5330 0.2467 0.033 Uiso 1 1 calc R . .
O21 O 0.49541(17) 0.48238(17) 0.25767(15) 0.0241(5) Uani 1 1 d . . .
O22 O 0.40453(19) 0.63950(17) 0.22813(16) 0.0267(5) Uani 1 1 d . . .
C21 C 0.4322(2) 0.5589(2) 0.2802(2) 0.0217(6) Uani 1 1 d . . .
C22 C 0.3916(2) 0.5459(2) 0.3819(2) 0.0227(6) Uani 1 1 d . . .
C23 C 0.4261(3) 0.4577(3) 0.4405(2) 0.0266(7) Uani 1 1 d . . .
H23 H 0.4728 0.4044 0.4167 0.032 Uiso 1 1 calc R . .
C24 C 0.3918(3) 0.4475(3) 0.5347(2) 0.0291(7) Uani 1 1 d . . .
Cl21 Cl 0.43624(8) 0.33568(8) 0.60803(7) 0.0407(2) Uani 1 1 d . . .
C25 C 0.3244(3) 0.5236(3) 0.5715(3) 0.0332(8) Uani 1 1 d . . .
H25 H 0.3033 0.5162 0.6364 0.040 Uiso 1 1 calc R . .
C26 C 0.2881(3) 0.6112(3) 0.5112(3) 0.0332(8) Uani 1 1 d . . .
H26 H 0.2403 0.6638 0.5351 0.040 Uiso 1 1 calc R . .
C27 C 0.3207(3) 0.6230(3) 0.4170(2) 0.0275(7) Uani 1 1 d . . .
H27 H 0.2950 0.6831 0.3765 0.033 Uiso 1 1 calc R . .
O31 O 0.18074(18) 0.63266(18) 0.11342(16) 0.0271(5) Uani 1 1 d . . .
O32 O 0.31613(17) 0.51614(17) 0.15846(16) 0.0242(5) Uani 1 1 d . . .
C31 C 0.2299(2) 0.5735(2) 0.1731(2) 0.0227(6) Uani 1 1 d . . .
C32 C 0.1846(2) 0.5652(2) 0.2730(2) 0.0242(6) Uani 1 1 d . . .
C33 C 0.2124(3) 0.4781(3) 0.3362(2) 0.0276(7) Uani 1 1 d . . .
H33 H 0.2621 0.4235 0.3176 0.033 Uiso 1 1 calc R . .
C34 C 0.1663(3) 0.4721(3) 0.4271(2) 0.0305(7) Uani 1 1 d . . .
Cl31 Cl 0.19739(9) 0.36179(8) 0.50454(7) 0.0457(3) Uani 1 1 d . . .
C35 C 0.0963(3) 0.5504(3) 0.4570(3) 0.0363(9) Uani 1 1 d . . .
H35 H 0.0668 0.5449 0.5199 0.044 Uiso 1 1 calc R . .
C36 C 0.0693(3) 0.6377(3) 0.3939(3) 0.0369(8) Uani 1 1 d . . .
H36 H 0.0212 0.6927 0.4135 0.044 Uiso 1 1 calc R . .
C37 C 0.1127(3) 0.6446(3) 0.3021(2) 0.0290(7) Uani 1 1 d . . .
H37 H 0.0930 0.7041 0.2588 0.035 Uiso 1 1 calc R . .
O41 O 0.49786(18) 0.24434(16) 0.06167(16) 0.0254(5) Uani 1 1 d . . .
O42 O 0.47712(17) 0.36846(16) 0.12878(16) 0.0225(4) Uani 1 1 d . . .
C41 C 0.4865(2) 0.2792(2) 0.1310(2) 0.0213(6) Uani 1 1 d . . .
C42 C 0.4796(2) 0.2169(2) 0.2256(2) 0.0225(6) Uani 1 1 d . . .
C43 C 0.5057(3) 0.1162(2) 0.2365(2) 0.0261(6) Uani 1 1 d . . .
H43 H 0.5310 0.0863 0.1842 0.031 Uiso 1 1 calc R . .
C44 C 0.4939(3) 0.0608(2) 0.3246(3) 0.0302(7) Uani 1 1 d . . .
Cl41 Cl 0.52924(9) -0.06497(7) 0.33977(7) 0.0433(2) Uani 1 1 d . . .
C45 C 0.4555(3) 0.1032(3) 0.4015(2) 0.0311(7) Uani 1 1 d . . .
H45 H 0.4455 0.0642 0.4613 0.037 Uiso 1 1 calc R . .
C46 C 0.4317(3) 0.2029(3) 0.3905(3) 0.0332(8) Uani 1 1 d . . .
H46 H 0.4066 0.2323 0.4430 0.040 Uiso 1 1 calc R . .
C47 C 0.4445(3) 0.2600(3) 0.3029(2) 0.0275(7) Uani 1 1 d . . .
H47 H 0.4293 0.3282 0.2956 0.033 Uiso 1 1 calc R . .
O51 O 0.29183(18) 0.78304(16) -0.15924(16) 0.0247(5) Uani 1 1 d . . .
O52 O 0.34614(18) 0.66137(16) -0.23641(16) 0.0248(5) Uani 1 1 d . . .
C51 C 0.3136(2) 0.7511(2) -0.2319(2) 0.0224(6) Uani 1 1 d . . .
C52 C 0.3048(2) 0.8205(2) -0.3239(2) 0.0240(6) Uani 1 1 d . . .
C53 C 0.2704(3) 0.9202(2) -0.3282(2) 0.0286(7) Uani 1 1 d . . .
H53 H 0.2500 0.9454 -0.2730 0.034 Uiso 1 1 calc R . .
C54 C 0.2663(3) 0.9822(3) -0.4148(3) 0.0356(8) Uani 1 1 d . . .
Cl51 Cl 0.22300(10) 1.10747(7) -0.42188(9) 0.0530(3) Uani 1 1 d . . .
C55 C 0.2958(3) 0.9473(3) -0.4957(3) 0.0382(9) Uani 1 1 d . . .
H55 H 0.2927 0.9910 -0.5542 0.046 Uiso 1 1 calc R . .
C56 C 0.3300(4) 0.8475(3) -0.4910(3) 0.0406(9) Uani 1 1 d . . .
H56 H 0.3502 0.8227 -0.5464 0.049 Uiso 1 1 calc R . .
C57 C 0.3345(3) 0.7849(3) -0.4059(2) 0.0310(7) Uani 1 1 d . . .
H57 H 0.3582 0.7168 -0.4029 0.037 Uiso 1 1 calc R . .
O61 O 0.15406(18) 0.67830(17) -0.09438(17) 0.0271(5) Uani 1 1 d . . .
O62 O 0.13847(19) 0.53044(19) -0.02744(19) 0.0328(6) Uani 1 1 d . . .
C61 C 0.1231(2) 0.6054(2) -0.0869(2) 0.0248(6) Uani 1 1 d . . .
C62 C 0.0603(3) 0.6203(3) -0.1598(2) 0.0269(7) Uani 1 1 d . . .
C63 C 0.0695(3) 0.6855(3) -0.2436(3) 0.0306(7) Uani 1 1 d . . .
H63 H 0.1146 0.7213 -0.2548 0.037 Uiso 1 1 calc R . .
C64 C 0.0118(3) 0.6971(3) -0.3100(3) 0.0358(8) Uani 1 1 d . . .
Cl61 Cl 0.02447(10) 0.77723(9) -0.41562(7) 0.0500(3) Uani 1 1 d . . .
C65 C -0.0562(3) 0.6476(4) -0.2953(3) 0.0462(10) Uani 1 1 d . . .
H65 H -0.0957 0.6571 -0.3417 0.055 Uiso 1 1 calc R . .
C66 C -0.0650(3) 0.5840(4) -0.2111(3) 0.0459(10) Uani 1 1 d . . .
H66 H -0.1116 0.5498 -0.1993 0.055 Uiso 1 1 calc R . .
C67 C -0.0065(3) 0.5698(3) -0.1440(3) 0.0359(8) Uani 1 1 d . . .
H67 H -0.0124 0.5251 -0.0870 0.043 Uiso 1 1 calc R . .
C71 C 0.4207(4) 0.8462(3) 0.2098(3) 0.0338(10) Uani 0.80 1 d P A 1
H71A H 0.4919 0.8314 0.2039 0.051 Uiso 0.80 1 calc PR A 1
H71B H 0.4000 0.7968 0.2588 0.051 Uiso 0.80 1 calc PR A 1
H71C H 0.3886 0.9102 0.2258 0.051 Uiso 0.80 1 calc PR A 1
C72 C 0.4298(4) 0.9190(3) 0.0478(4) 0.0363(11) Uani 0.80 1 d P A 1
H72A H 0.5010 0.9013 0.0452 0.055 Uiso 0.80 1 calc PR A 1
H72B H 0.3991 0.9834 0.0630 0.055 Uiso 0.80 1 calc PR A 1
H72C H 0.4137 0.9199 -0.0126 0.055 Uiso 0.80 1 calc PR A 1
C73 C 0.2880(3) 0.8679(3) 0.1280(3) 0.0291(9) Uani 0.80 1 d P A 1
H73A H 0.2567 0.9378 0.1288 0.035 Uiso 0.80 1 calc PR A 1
H73B H 0.2651 0.8306 0.1879 0.035 Uiso 0.80 1 calc PR A 1
C75 C 0.1469(3) 0.8618(3) 0.0662(3) 0.0294(9) Uani 0.80 1 d P A 1
H75A H 0.1122 0.9320 0.0617 0.035 Uiso 0.80 1 calc PR A 1
H75B H 0.1277 0.8273 0.1292 0.035 Uiso 0.80 1 calc PR A 1
C76 C 0.0229(3) 0.8045(4) 0.0346(4) 0.0329(10) Uani 0.80 1 d P A 1
H76A H 0.0317 0.7557 0.0925 0.049 Uiso 0.80 1 calc PR A 1
H76B H 0.0029 0.7798 -0.0100 0.049 Uiso 0.80 1 calc PR A 1
H76C H -0.0277 0.8642 0.0474 0.049 Uiso 0.80 1 calc PR A 1
C77 C 0.1008(4) 0.8987(3) -0.0904(3) 0.0323(10) Uani 0.80 1 d P A 1
H77A H 0.0824 0.8723 -0.1348 0.049 Uiso 0.80 1 calc PR A 1
H77B H 0.1608 0.9162 -0.1171 0.049 Uiso 0.80 1 calc PR A 1
H77C H 0.0478 0.9566 -0.0767 0.049 Uiso 0.80 1 calc PR A 1
N72 N 0.3926(2) 0.8463(2) 0.1205(2) 0.0271(6) Uani 1 1 d . . .
C74 C 0.2546(3) 0.8449(3) 0.0510(3) 0.0303(7) Uani 1 1 d . . .
H74A H 0.2702 0.8896 -0.0080 0.036 Uiso 0.80 1 calc PR A 1
H74B H 0.2207 0.8309 0.1156 0.036 Uiso 0.20 1 d PR A 2
O71 O 0.30470(17) 0.74810(16) 0.03933(16) 0.0225(4) Uani 1 1 d . A .
N71 N 0.1178(2) 0.8259(2) -0.0051(2) 0.0257(6) Uani 1 1 d . . .
C71' C 0.3485(13) 0.8463(13) 0.2236(12) 0.028(3) Uiso 0.20 1 d P A 2
H71D H 0.3024 0.8085 0.2419 0.042 Uiso 0.20 1 calc PR A 2
H71E H 0.3141 0.9132 0.2313 0.042 Uiso 0.20 1 calc PR A 2
H71F H 0.4013 0.8173 0.2628 0.042 Uiso 0.20 1 calc PR A 2
C72' C 0.4607(15) 0.9016(15) 0.0990(14) 0.033(4) Uiso 0.20 1 d P A 2
H72D H 0.5156 0.8673 0.1352 0.050 Uiso 0.20 1 calc PR A 2
H72E H 0.4273 0.9656 0.1145 0.050 Uiso 0.20 1 calc PR A 2
H72F H 0.4855 0.9095 0.0326 0.050 Uiso 0.20 1 calc PR A 2
C73' C 0.3078(11) 0.8975(11) 0.0655(10) 0.018(3) Uiso 0.20 1 d P A 2
H73C H 0.2620 0.9494 0.0970 0.022 Uiso 0.20 1 calc PR A 2
H73D H 0.3334 0.9297 0.0039 0.022 Uiso 0.20 1 calc PR A 2
C75' C 0.1684(12) 0.8945(12) 0.0023(12) 0.024(3) Uiso 0.20 1 d P A 2
H75C H 0.1888 0.9279 -0.0608 0.028 Uiso 0.20 1 calc PR A 2
H75D H 0.1219 0.9444 0.0359 0.028 Uiso 0.20 1 calc PR A 2
C76' C 0.0380(15) 0.8171(15) 0.0644(14) 0.027(4) Uiso 0.20 1 d P A 2
H76D H 0.0103 0.7705 0.0535 0.040 Uiso 0.20 1 calc PR A 2
H76E H -0.0124 0.8805 0.0623 0.040 Uiso 0.20 1 calc PR A 2
H76F H 0.0608 0.7943 0.1255 0.040 Uiso 0.20 1 calc PR A 2
C77' C 0.0671(15) 0.8728(15) -0.1000(13) 0.032(4) Uiso 0.20 1 d P A 2
H77D H 0.1173 0.8826 -0.1526 0.048 Uiso 0.20 1 calc PR A 2
H77E H 0.0176 0.9354 -0.0943 0.048 Uiso 0.20 1 calc PR A 2
H77F H 0.0359 0.8288 -0.1104 0.048 Uiso 0.20 1 calc PR A 2
C1S C 1.0034(12) 0.0248(12) 0.6302(10) 0.077(5) Uani 0.60 1 d PU B 1
H1S1 H 1.0276 -0.0470 0.6474 0.092 Uiso 0.60 1 calc PR B 1
H1S2 H 1.0510 0.0465 0.5795 0.092 Uiso 0.60 1 calc PR B 1
C1S' C 0.9800(19) -0.0008(15) 0.6636(16) 0.081(6) Uani 0.40 1 d PDU B 2
H1S3 H 0.9620 -0.0560 0.7072 0.097 Uiso 0.40 1 calc PR B 2
H1S4 H 1.0427 -0.0276 0.6255 0.097 Uiso 0.40 1 calc PR B 2
Cl1S Cl 0.99627(16) 0.07356(13) 0.72680(12) 0.0846(5) Uani 1 1 d DU . .
Cl2S Cl 0.88883(14) 0.06079(17) 0.59053(14) 0.0944(6) Uani 1 1 d DU . .
C2S C 0.7432(5) 0.8092(5) -0.1611(4) 0.0665(15) Uani 1 1 d D . .
H2S1 H 0.7669 0.7410 -0.1689 0.080 Uiso 1 1 calc R . .
H2S2 H 0.6713 0.8271 -0.1435 0.080 Uiso 1 1 calc R . .
Cl3S Cl 0.76978(16) 0.88337(14) -0.26537(12) 0.0948(6) Uani 1 1 d D . .
Cl4S Cl 0.79695(19) 0.81854(18) -0.07284(15) 0.1046(7) Uani 1 1 d D . .

loop_
_atom_site_aniso_label
_atom_site_aniso_U_11
_atom_site_aniso_U_22
_atom_site_aniso_U_33
_atom_site_aniso_U_23
_atom_site_aniso_U_13
_atom_site_aniso_U_12
Mn1 0.0239(2) 0.0124(2) 0.0195(2) -0.00415(16) -0.00132(17) -0.00581(17)
Mn2 0.0222(2) 0.0132(2) 0.0199(2) -0.00407(16) -0.00032(17) -0.00627(17)
Mn3 0.0213(2) 0.0143(2) 0.0239(2) -0.00562(17) -0.00217(17) -0.00489(17)
Mn4 0.0251(2) 0.0131(2) 0.0232(2) -0.00556(16) -0.00240(18) -0.00609(18)
O1 0.0244(11) 0.0142(9) 0.0218(10) -0.0059(8) -0.0005(8) -0.0045(8)
O2 0.0237(10) 0.0125(9) 0.0214(10) -0.0049(8) -0.0007(8) -0.0080(8)
O3 0.0278(12) 0.0231(11) 0.0276(12) -0.0058(9) -0.0008(9) -0.0121(10)
O11 0.0313(12) 0.0195(11) 0.0287(12) -0.0065(9) -0.0045(10) -0.0104(9)
O12 0.0308(12) 0.0197(11) 0.0359(13) -0.0066(9) -0.0091(10) -0.0086(10)
C11 0.0285(15) 0.0217(14) 0.0240(15) -0.0106(11) 0.0009(12) -0.0118(13)
C12 0.0305(16) 0.0225(15) 0.0237(15) -0.0082(12) 0.0015(12) -0.0142(13)
C13 0.0301(16) 0.0222(15) 0.0333(17) -0.0088(13) -0.0018(14) -0.0112(13)
C14 0.0366(19) 0.0239(16) 0.0385(19) -0.0110(14) 0.0016(15) -0.0164(15)
Cl11 0.0552(6) 0.0264(4) 0.0641(7) -0.0109(4) -0.0084(5) -0.0231(4)
C15 0.0356(19) 0.036(2) 0.043(2) -0.0156(16) -0.0013(16) -0.0197(16)
C16 0.0335(18) 0.0321(18) 0.0357(19) -0.0082(15) -0.0059(15) -0.0139(15)
C17 0.0328(17) 0.0240(15) 0.0289(16) -0.0090(13) -0.0028(13) -0.0113(14)
O21 0.0288(12) 0.0200(11) 0.0214(10) -0.0061(8) 0.0003(9) -0.0058(9)
O22 0.0364(13) 0.0171(10) 0.0253(11) -0.0061(9) -0.0005(10) -0.0073(10)
C21 0.0265(15) 0.0187(13) 0.0216(14) -0.0067(11) -0.0010(12) -0.0084(12)
C22 0.0267(15) 0.0220(14) 0.0215(14) -0.0071(11) -0.0021(12) -0.0089(12)
C23 0.0299(16) 0.0265(16) 0.0247(15) -0.0071(12) -0.0009(13) -0.0105(14)
C24 0.0323(17) 0.0313(18) 0.0253(16) -0.0037(13) -0.0023(13) -0.0140(15)
Cl21 0.0478(5) 0.0399(5) 0.0279(4) 0.0025(4) -0.0019(4) -0.0141(4)
C25 0.0373(19) 0.042(2) 0.0238(16) -0.0124(15) 0.0059(14) -0.0176(17)
C26 0.0369(19) 0.0302(18) 0.0343(19) -0.0168(15) 0.0055(15) -0.0110(15)
C27 0.0301(16) 0.0248(16) 0.0283(16) -0.0103(13) 0.0002(13) -0.0080(14)
O31 0.0267(12) 0.0267(12) 0.0258(12) -0.0049(9) 0.0012(9) -0.0085(10)
O32 0.0264(11) 0.0215(11) 0.0247(11) -0.0078(9) 0.0010(9) -0.0076(9)
C31 0.0270(15) 0.0224(14) 0.0220(14) -0.0063(11) 0.0004(12) -0.0123(13)
C32 0.0262(15) 0.0270(16) 0.0231(15) -0.0090(12) 0.0024(12) -0.0133(13)
C33 0.0304(17) 0.0279(16) 0.0271(16) -0.0072(13) -0.0012(13) -0.0126(14)
C34 0.0375(19) 0.0342(18) 0.0241(16) -0.0048(13) 0.0007(14) -0.0199(16)
Cl31 0.0589(7) 0.0422(6) 0.0317(5) 0.0029(4) 0.0000(4) -0.0212(5)
C35 0.0340(19) 0.053(2) 0.0258(17) -0.0123(16) 0.0057(14) -0.0216(18)
C36 0.0329(19) 0.042(2) 0.037(2) -0.0187(17) 0.0047(16) -0.0109(17)
C37 0.0278(16) 0.0300(17) 0.0289(17) -0.0103(14) 0.0004(13) -0.0077(14)
O41 0.0336(12) 0.0183(10) 0.0264(11) -0.0058(9) -0.0015(10) -0.0110(10)
O42 0.0268(11) 0.0144(10) 0.0255(11) -0.0029(8) -0.0018(9) -0.0071(9)
C41 0.0228(14) 0.0167(13) 0.0252(15) -0.0030(11) -0.0032(12) -0.0078(11)
C42 0.0257(15) 0.0192(14) 0.0228(14) -0.0016(11) -0.0035(12) -0.0090(12)
C43 0.0324(17) 0.0179(14) 0.0276(16) -0.0025(12) -0.0039(13) -0.0089(13)
C44 0.0386(19) 0.0188(15) 0.0334(18) -0.0001(13) -0.0069(15) -0.0118(14)
Cl41 0.0682(7) 0.0190(4) 0.0400(5) 0.0018(3) -0.0076(5) -0.0156(4)
C45 0.040(2) 0.0261(17) 0.0259(16) 0.0014(13) -0.0053(14) -0.0135(15)
C46 0.044(2) 0.0287(18) 0.0263(17) -0.0047(14) 0.0003(15) -0.0142(16)
C47 0.0343(17) 0.0211(15) 0.0284(16) -0.0044(12) -0.0043(14) -0.0105(13)
O51 0.0306(12) 0.0170(10) 0.0255(11) -0.0048(8) -0.0007(9) -0.0074(9)
O52 0.0335(12) 0.0155(10) 0.0248(11) -0.0042(8) -0.0063(9) -0.0051(9)
C51 0.0242(14) 0.0178(13) 0.0247(15) -0.0039(11) -0.0021(12) -0.0068(12)
C52 0.0282(16) 0.0167(14) 0.0267(15) -0.0042(11) -0.0043(12) -0.0061(12)
C53 0.0356(18) 0.0173(14) 0.0304(17) -0.0004(12) -0.0065(14) -0.0070(13)
C54 0.043(2) 0.0205(16) 0.042(2) 0.0022(14) -0.0112(17) -0.0121(15)
Cl51 0.0736(8) 0.0209(4) 0.0555(7) 0.0044(4) -0.0097(6) -0.0115(5)
C55 0.050(2) 0.0312(19) 0.0315(19) 0.0068(15) -0.0097(17) -0.0169(18)
C56 0.063(3) 0.036(2) 0.0267(18) -0.0042(15) -0.0079(18) -0.020(2)
C57 0.044(2) 0.0229(16) 0.0275(17) -0.0057(13) -0.0056(15) -0.0112(15)
O61 0.0269(12) 0.0223(11) 0.0343(13) -0.0060(9) -0.0064(10) -0.0088(9)
O62 0.0303(13) 0.0280(13) 0.0402(14) -0.0020(11) -0.0049(11) -0.0124(11)
C61 0.0204(14) 0.0255(16) 0.0289(16) -0.0079(13) 0.0002(12) -0.0079(12)
C62 0.0272(16) 0.0254(16) 0.0299(16) -0.0089(13) -0.0019(13) -0.0093(13)
C63 0.0335(18) 0.0270(17) 0.0341(18) -0.0096(14) -0.0020(14) -0.0114(15)
C64 0.042(2) 0.0343(19) 0.0333(19) -0.0086(15) -0.0053(16) -0.0123(17)
Cl61 0.0645(7) 0.0501(6) 0.0346(5) -0.0034(4) -0.0127(5) -0.0169(6)
C65 0.047(2) 0.057(3) 0.048(2) -0.018(2) -0.016(2) -0.022(2)
C66 0.046(2) 0.056(3) 0.051(3) -0.013(2) -0.010(2) -0.030(2)
C67 0.0356(19) 0.040(2) 0.039(2) -0.0099(16) -0.0012(16) -0.0203(17)
C71 0.045(3) 0.027(2) 0.035(2) -0.0144(18) -0.008(2) -0.011(2)
C72 0.046(3) 0.0180(19) 0.049(3) -0.0079(19) -0.005(2) -0.0139(19)
C73 0.032(2) 0.0227(19) 0.035(2) -0.0150(17) -0.0047(18) -0.0044(17)
C75 0.028(2) 0.025(2) 0.035(2) -0.0151(17) -0.0009(17) -0.0031(17)
C76 0.024(2) 0.031(2) 0.041(3) -0.011(2) -0.001(2) -0.0055(18)
C77 0.033(2) 0.023(2) 0.035(2) -0.0055(17) -0.0042(19) -0.0003(18)
N72 0.0342(15) 0.0189(13) 0.0322(15) -0.0090(11) -0.0052(12) -0.0097(12)
C74 0.0324(17) 0.0193(15) 0.0397(19) -0.0125(13) -0.0105(15) -0.0005(13)
O71 0.0250(11) 0.0151(10) 0.0279(11) -0.0079(8) -0.0034(9) -0.0044(9)
N71 0.0225(13) 0.0211(13) 0.0321(15) -0.0081(11) -0.0028(11) -0.0036(11)
C1S 0.083(9) 0.076(9) 0.079(10) -0.028(7) -0.029(8) -0.013(6)
C1S' 0.091(12) 0.074(11) 0.087(13) -0.029(9) -0.030(10) -0.015(8)
Cl1S 0.1168(15) 0.0633(10) 0.0674(9) -0.0221(8) -0.0234(9) -0.0067(9)
Cl2S 0.0834(12) 0.1211(17) 0.0815(11) 0.0196(11) -0.0283(9) -0.0542(12)
C2S 0.078(4) 0.059(3) 0.060(3) -0.001(3) -0.004(3) -0.029(3)
Cl3S 0.1056(14) 0.0758(11) 0.0642(10) 0.0146(8) -0.0022(9) -0.0058(10)
Cl4S 0.1258(18) 0.1084(17) 0.0813(12) -0.0225(11) -0.0376(12) -0.0219(13)

loop_
_atom_type_symbol
_atom_type_description
_atom_type_scat_dispersion_real
_atom_type_scat_dispersion_imag
_atom_type_scat_source
C C 0.0033 0.0016 'International Tables Vol C Tables 4.2.6.8 and 6.1.1.4'
H H 0.0000 0.0000 'International Tables Vol C Tables 4.2.6.8 and 6.1.1.4'
N N 0.0061 0.0033 'International Tables Vol C Tables 4.2.6.8 and 6.1.1.4'
O O 0.0106 0.0060 'International Tables Vol C Tables 4.2.6.8 and 6.1.1.4'
Cl Cl 0.1484 0.1585 'International Tables Vol C Tables 4.2.6.8 and 6.1.1.4'
Mn Mn 0.3368 0.7283 'International Tables Vol C Tables 4.2.6.8 and 6.1.1.4'

loop_
_geom_angle_atom_site_label_1
_geom_angle_atom_site_label_2
_geom_angle_atom_site_label_3
_geom_angle
_geom_angle_site_symmetry_1
_geom_angle_site_symmetry_3
_geom_angle_publ_flag
Mn2 Mn1 O1 40.26(7) . . ?
Mn2 Mn1 O2 41.56(7) . . ?
Mn2 Mn1 O11 99.02(6) . 2_665 ?
Mn2 Mn1 O21 137.50(7) . 2_665 ?
Mn2 Mn1 O42 84.65(5) . 2_665 ?
Mn2 Mn1 O52 137.08(7) . . ?
O1 Mn1 O2 81.23(9) . . ?
O1 Mn1 O11 101.19(10) . 2_665 ?
O1 Mn1 O21 169.87(10) . 2_665 ?
O1 Mn1 O42 85.11(9) . 2_665 ?
O1 Mn1 O52 96.85(10) . . ?
O2 Mn1 O11 100.54(9) . 2_665 ?
O2 Mn1 O21 95.97(10) . 2_665 ?
O2 Mn1 O42 78.59(8) . 2_665 ?
O2 Mn1 O52 169.62(10) . . ?
O11 Mn1 O21 88.89(10) 2_665 2_665 ?
O11 Mn1 O42 173.48(9) 2_665 2_665 ?
O11 Mn1 O52 89.84(10) 2_665 . ?
O21 Mn1 O42 84.79(9) 2_665 2_665 ?
O21 Mn1 O52 84.14(10) 2_665 . ?
O42 Mn1 O52 91.10(9) 2_665 . ?
Mn1 Mn2 Mn2 66.674(19) . 2_665 ?
Mn1 Mn2 O1 40.90(7) . . ?
Mn1 Mn2 O2 41.20(7) . . ?
Mn1 Mn2 O2 95.04(6) . 2_665 ?
Mn1 Mn2 O3 92.21(6) . . ?
Mn1 Mn2 O32 139.42(7) . . ?
Mn1 Mn2 O42 134.45(7) . . ?
Mn2 Mn2 O1 89.15(7) 2_665 . ?
Mn2 Mn2 O2 46.20(6) 2_665 . ?
Mn2 Mn2 O2 37.39(5) 2_665 2_665 ?
Mn2 Mn2 O3 144.57(7) 2_665 . ?
Mn2 Mn2 O32 130.67(7) 2_665 . ?
Mn2 Mn2 O42 87.01(7) 2_665 . ?
O1 Mn2 O2 81.52(9) . . ?
O1 Mn2 O2 95.95(9) . 2_665 ?
O1 Mn2 O3 92.41(9) . . ?
O1 Mn2 O32 98.75(10) . . ?
O1 Mn2 O42 175.17(10) . . ?
O2 Mn2 O2 83.60(9) . 2_665 ?
O2 Mn2 O3 99.08(9) . . ?
O2 Mn2 O3 171.51(8) 2_665 . ?
O2 Mn2 O32 176.87(9) . . ?
O2 Mn2 O32 93.28(9) 2_665 . ?
O2 Mn2 O42 93.70(9) . . ?
O2 Mn2 O42 82.76(9) 2_665 . ?
O3 Mn2 O32 84.02(9) . . ?
O3 Mn2 O42 89.01(9) . . ?
O32 Mn2 O42 85.99(10) . . ?
O1 Mn3 O31 92.49(9) . . ?
O1 Mn3 O51 90.99(9) . . ?
O1 Mn3 O61 93.22(10) . . ?
O1 Mn3 O71 95.94(10) . . ?
O1 Mn3 N71 178.08(11) . . ?
O31 Mn3 O51 174.25(9) . . ?
O31 Mn3 O61 98.46(10) . . ?
O31 Mn3 O71 85.99(10) . . ?
O31 Mn3 N71 86.39(10) . . ?
O51 Mn3 O61 85.90(10) . . ?
O51 Mn3 O71 89.10(9) . . ?
O51 Mn3 N71 90.24(10) . . ?
O61 Mn3 O71 169.63(10) . . ?
O61 Mn3 N71 85.41(11) . . ?
O71 Mn3 N71 85.54(10) . . ?
O2 Mn4 O12 88.98(9) 2_665 . ?
O2 Mn4 O22 89.80(8) 2_665 . ?
O2 Mn4 O41 92.69(8) 2_665 2_665 ?
O2 Mn4 N72 174.79(10) 2_665 . ?
O2 Mn4 O71 105.41(8) 2_665 . ?
O12 Mn4 O22 93.89(10) . . ?
O12 Mn4 O41 84.46(9) . 2_665 ?
O12 Mn4 N72 87.85(10) . . ?
O12 Mn4 O71 162.58(9) . . ?
O22 Mn4 O41 176.99(9) . 2_665 ?
O22 Mn4 N72 86.29(10) . . ?
O22 Mn4 O71 95.88(9) . . ?
O41 Mn4 N72 91.12(10) 2_665 . ?
O41 Mn4 O71 85.10(9) 2_665 . ?
N72 Mn4 O71 78.45(9) . . ?
Mn1 O1 Mn2 98.84(10) . . ?
Mn1 O1 Mn3 130.27(12) . . ?
Mn2 O1 Mn3 130.80(12) . . ?
Mn1 O2 Mn2 97.25(10) . . ?
Mn1 O2 Mn2 104.16(9) . 2_665 ?
Mn1 O2 Mn4 118.97(10) . 2_665 ?
Mn2 O2 Mn2 96.40(9) . 2_665 ?
Mn2 O2 Mn4 121.37(10) . 2_665 ?
Mn2 O2 Mn4 114.84(10) 2_665 2_665 ?
Mn1 O11 C11 128.9(2) 2_665 . ?
Mn4 O12 C11 135.3(2) . . ?
O11 C11 O12 125.4(3) . . ?
O11 C11 C12 118.0(3) . . ?
O12 C11 C12 116.6(3) . . ?
C11 C12 C13 118.2(3) . . ?
C11 C12 C17 122.5(3) . . ?
C13 C12 C17 119.2(3) . . ?
C12 C13 H13 120.4 . . ?
C12 C13 C14 119.2(3) . . ?
H13 C13 C14 120.4 . . ?
C13 C14 Cl11 118.3(3) . . ?
C13 C14 C15 122.3(3) . . ?
Cl11 C14 C15 119.3(3) . . ?
C14 C15 H15 121.1 . . ?
C14 C15 C16 117.9(3) . . ?
H15 C15 C16 121.1 . . ?
C15 C16 H16 119.6 . . ?
C15 C16 C17 120.8(4) . . ?
H16 C16 C17 119.6 . . ?
C12 C17 C16 120.6(3) . . ?
C12 C17 H17 119.7 . . ?
C16 C17 H17 119.7 . . ?
Mn1 O21 C21 135.5(2) 2_665 . ?
Mn4 O22 C21 132.0(2) . . ?
O21 C21 O22 126.7(3) . . ?
O21 C21 C22 113.7(3) . . ?
O22 C21 C22 119.6(3) . . ?
C21 C22 C23 119.5(3) . . ?
C21 C22 C27 120.5(3) . . ?
C23 C22 C27 120.0(3) . . ?
C22 C23 H23 120.4 . . ?
C22 C23 C24 119.2(3) . . ?
H23 C23 C24 120.4 . . ?
C23 C24 Cl21 118.7(3) . . ?
C23 C24 C25 121.8(3) . . ?
Cl21 C24 C25 119.5(3) . . ?
C24 C25 H25 120.8 . . ?
C24 C25 C26 118.3(3) . . ?
H25 C25 C26 120.8 . . ?
C25 C26 H26 119.5 . . ?
C25 C26 C27 121.0(3) . . ?
H26 C26 C27 119.5 . . ?
C22 C27 C26 119.6(3) . . ?
C22 C27 H27 120.2 . . ?
C26 C27 H27 120.2 . . ?
Mn3 O31 C31 127.1(2) . . ?
Mn2 O32 C31 133.2(2) . . ?
O31 C31 O32 126.2(3) . . ?
O31 C31 C32 118.3(3) . . ?
O32 C31 C32 115.5(3) . . ?
C31 C32 C33 120.5(3) . . ?
C31 C32 C37 119.9(3) . . ?
C33 C32 C37 119.6(3) . . ?
C32 C33 H33 120.6 . . ?
C32 C33 C34 118.9(3) . . ?
H33 C33 C34 120.6 . . ?
C33 C34 Cl31 118.8(3) . . ?
C33 C34 C35 122.1(4) . . ?
Cl31 C34 C35 119.2(3) . . ?
C34 C35 H35 120.5 . . ?
C34 C35 C36 118.9(3) . . ?
H35 C35 C36 120.5 . . ?
C35 C36 H36 120.0 . . ?
C35 C36 C37 120.0(4) . . ?
H36 C36 C37 120.0 . . ?
C32 C37 C36 120.6(4) . . ?
C32 C37 H37 119.7 . . ?
C36 C37 H37 119.7 . . ?
Mn4 O41 C41 126.8(2) 2_665 . ?
Mn1 O42 Mn2 94.22(8) 2_665 . ?
Mn1 O42 C41 133.9(2) 2_665 . ?
Mn2 O42 C41 125.5(2) . . ?
O41 C41 O42 124.9(3) . . ?
O41 C41 C42 119.7(3) . . ?
O42 C41 C42 115.4(3) . . ?
C41 C42 C43 120.2(3) . . ?
C41 C42 C47 119.6(3) . . ?
C43 C42 C47 120.2(3) . . ?
C42 C43 H43 120.6 . . ?
C42 C43 C44 118.8(3) . . ?
H43 C43 C44 120.6 . . ?
C43 C44 Cl41 119.4(3) . . ?
C43 C44 C45 121.5(3) . . ?
Cl41 C44 C45 119.2(3) . . ?
C44 C45 H45 120.3 . . ?
C44 C45 C46 119.4(3) . . ?
H45 C45 C46 120.3 . . ?
C45 C46 H46 119.9 . . ?
C45 C46 C47 120.3(3) . . ?
H46 C46 C47 119.9 . . ?
C42 C47 C46 119.8(3) . . ?
C42 C47 H47 120.1 . . ?
C46 C47 H47 120.1 . . ?
Mn3 O51 C51 121.9(2) . . ?
Mn1 O52 C51 131.0(2) . . ?
O51 C51 O52 125.4(3) . . ?
O51 C51 C52 119.7(3) . . ?
O52 C51 C52 115.0(3) . . ?
C51 C52 C53 120.4(3) . . ?
C51 C52 C57 119.8(3) . . ?
C53 C52 C57 119.8(3) . . ?
C52 C53 H53 120.6 . . ?
C52 C53 C54 118.7(3) . . ?
H53 C53 C54 120.6 . . ?
C53 C54 Cl51 119.6(3) . . ?
C53 C54 C55 121.6(3) . . ?
Cl51 C54 C55 118.8(3) . . ?
C54 C55 H55 120.3 . . ?
C54 C55 C56 119.3(3) . . ?
H55 C55 C56 120.3 . . ?
C55 C56 H56 120.1 . . ?
C55 C56 C57 119.9(4) . . ?
H56 C56 C57 120.1 . . ?
C52 C57 C56 120.6(3) . . ?
C52 C57 H57 119.7 . . ?
C56 C57 H57 119.7 . . ?
Mn3 O61 C61 132.1(2) . . ?
O61 C61 O62 127.0(3) . . ?
O61 C61 C62 113.0(3) . . ?
O62 C61 C62 120.0(3) . . ?
C61 C62 C63 119.8(3) . . ?
C61 C62 C67 120.2(3) . . ?
C63 C62 C67 120.0(3) . . ?
C62 C63 H63 120.7 . . ?
C62 C63 C64 118.7(3) . . ?
H63 C63 C64 120.7 . . ?
C63 C64 Cl61 118.8(3) . . ?
C63 C64 C65 122.2(4) . . ?
Cl61 C64 C65 119.0(3) . . ?
C64 C65 H65 120.9 . . ?
C64 C65 C66 118.2(4) . . ?
H65 C65 C66 120.9 . . ?
C65 C66 H66 119.7 . . ?
C65 C66 C67 120.6(4) . . ?
H66 C66 C67 119.7 . . ?
C62 C67 C66 120.2(4) . . ?
C62 C67 H67 119.9 . . ?
C66 C67 H67 119.9 . . ?
H71A C71 H71B 109.5 . . ?
H71A C71 H71C 109.5 . . ?
H71A C71 N72 109.5 . . ?
H71B C71 H71C 109.5 . . ?
H71B C71 N72 109.5 . . ?
H71C C71 N72 109.5 . . ?
H72A C72 H72B 109.5 . . ?
H72A C72 H72C 109.5 . . ?
H72A C72 N72 109.5 . . ?
H72B C72 H72C 109.5 . . ?
H72B C72 N72 109.5 . . ?
H72C C72 N72 109.5 . . ?
H73A C73 H73B 107.6 . . ?
H73A C73 N72 108.7 . . ?
H73A C73 C74 108.7 . . ?
H73A C73 H74B 109.0 . . ?
H73B C73 N72 108.7 . . ?
H73B C73 C74 108.7 . . ?
H73B C73 H74B 70.2 . . ?
N72 C73 C74 114.1(3) . . ?
N72 C73 H74B 140.4 . . ?
C74 C73 H74B 40.6 . . ?
H75A C75 H75B 108.1 . . ?
H75A C75 C74 109.6 . . ?
H75A C75 H74B 112.4 . . ?
H75A C75 N71 109.6 . . ?
H75B C75 C74 109.6 . . ?
H75B C75 H74B 70.0 . . ?
H75B C75 N71 109.6 . . ?
C74 C75 H74B 41.2 . . ?
C74 C75 N71 110.3(3) . . ?
H74B C75 N71 135.6 . . ?
H76A C76 H76B 109.5 . . ?
H76A C76 H76C 109.5 . . ?
H76A C76 N71 109.5 . . ?
H76B C76 H76C 109.5 . . ?
H76B C76 N71 109.5 . . ?
H76C C76 N71 109.5 . . ?
H77A C77 H77B 109.5 . . ?
H77A C77 H77C 109.5 . . ?
H77A C77 N71 109.5 . . ?
H77B C77 H77C 109.5 . . ?
H77B C77 N71 109.5 . . ?
H77C C77 N71 109.5 . . ?
Mn4 N72 C71 112.1(2) . . ?
Mn4 N72 C72 111.9(3) . . ?
Mn4 N72 C73 103.0(2) . . ?
Mn4 N72 C71' 114.1(7) . . ?
Mn4 N72 C72' 116.4(8) . . ?
Mn4 N72 C73' 103.3(6) . . ?
C71 N72 C72 107.3(3) . . ?
C71 N72 C73 110.2(3) . . ?
C71 N72 C71' 39.7(7) . . ?
C71 N72 C72' 72.9(9) . . ?
C71 N72 C73' 138.3(6) . . ?
C72 N72 C73 112.4(3) . . ?
C72 N72 C71' 131.5(7) . . ?
C72 N72 C72' 36.1(8) . . ?
C72 N72 C73' 77.7(6) . . ?
C73 N72 C71' 71.3(7) . . ?
C73 N72 C72' 136.2(9) . . ?
C73 N72 C73' 38.0(6) . . ?
C71' N72 C72' 106.5(11) . . ?
C71' N72 C73' 105.7(9) . . ?
C72' N72 C73' 110.5(10) . . ?
C73 C74 C75 111.6(3) . . ?
C73 C74 H74A 107.8 . . ?
C73 C74 H74B 61.4 . . ?
C73 C74 O71 111.8(3) . . ?
C73 C74 C73' 38.8(6) . . ?
C73 C74 C75' 131.4(7) . . ?
C75 C74 H74A 107.8 . . ?
C75 C74 H74B 60.5 . . ?
C75 C74 O71 109.9(3) . . ?
C75 C74 C73' 130.4(7) . . ?
C75 C74 C75' 39.6(7) . . ?
H74A C74 H74B 153.1 . . ?
H74A C74 O71 107.8 . . ?
H74A C74 C73' 69.5 . . ?
H74A C74 C75' 68.9 . . ?
H74B C74 O71 99.1 . . ?
H74B C74 C73' 98.9 . . ?
H74B C74 C75' 98.9 . . ?
O71 C74 C73' 118.0(7) . . ?
O71 C74 C75' 115.2(7) . . ?
C73' C74 C75' 119.6(9) . . ?
Mn3 O71 Mn4 134.80(11) . . ?
Mn3 O71 C74 112.8(2) . . ?
Mn4 O71 C74 111.98(19) . . ?
Mn3 N71 C75 103.5(2) . . ?
Mn3 N71 C76 113.0(3) . . ?
Mn3 N71 C77 113.1(2) . . ?
Mn3 N71 C75' 102.5(6) . . ?
Mn3 N71 C76' 119.1(8) . . ?
Mn3 N71 C77' 109.1(7) . . ?
C75 N71 C76 107.8(3) . . ?
C75 N71 C77 112.2(3) . . ?
C75 N71 C75' 38.9(7) . . ?
C75 N71 C76' 83.1(9) . . ?
C75 N71 C77' 137.3(8) . . ?
C76 N71 C77 107.3(3) . . ?
C76 N71 C75' 137.6(7) . . ?
C76 N71 C76' 24.7(8) . . ?
C76 N71 C77' 84.2(8) . . ?
C77 N71 C75' 77.5(7) . . ?
C77 N71 C76' 119.8(9) . . ?
C77 N71 C77' 28.5(7) . . ?
C75' N71 C76' 115.9(11) . . ?
C75' N71 C77' 105.9(10) . . ?
C76' N71 C77' 103.6(11) . . ?
N72 C71' H71D 109.5 . . ?
N72 C71' H71E 109.5 . . ?
N72 C71' H71F 109.5 . . ?
H71D C71' H71E 109.5 . . ?
H71D C71' H71F 109.5 . . ?
H71E C71' H71F 109.5 . . ?
N72 C72' H72D 109.5 . . ?
N72 C72' H72E 109.5 . . ?
N72 C72' H72F 109.5 . . ?
H72D C72' H72E 109.5 . . ?
H72D C72' H72F 109.5 . . ?
H72E C72' H72F 109.5 . . ?
N72 C73' C74 119.0(10) . . ?
N72 C73' H73C 107.6 . . ?
N72 C73' H73D 107.6 . . ?
C74 C73' H73C 107.6 . . ?
C74 C73' H73D 107.6 . . ?
H73C C73' H73D 107.0 . . ?
C74 C75' N71 112.2(11) . . ?
C74 C75' H75C 109.2 . . ?
C74 C75' H75D 109.2 . . ?
N71 C75' H75C 109.2 . . ?
N71 C75' H75D 109.2 . . ?
H75C C75' H75D 107.9 . . ?
N71 C76' H76D 109.5 . . ?
N71 C76' H76E 109.5 . . ?
N71 C76' H76F 109.5 . . ?
H76D C76' H76E 109.5 . . ?
H76D C76' H76F 109.5 . . ?
H76E C76' H76F 109.5 . . ?
N71 C77' H77D 109.5 . . ?
N71 C77' H77E 109.5 . . ?
N71 C77' H77F 109.5 . . ?
H77D C77' H77E 109.5 . . ?
H77D C77' H77F 109.5 . . ?
H77E C77' H77F 109.5 . . ?
H1S1 C1S H1S2 107.9 . . ?
H1S1 C1S Cl1S 109.3 . . ?
H1S1 C1S Cl2S 109.3 . . ?
H1S2 C1S Cl1S 109.3 . . ?
H1S2 C1S Cl2S 109.3 . . ?
Cl1S C1S Cl2S 111.7(9) . . ?
H1S3 C1S' H1S4 107.8 . . ?
H1S3 C1S' Cl1S 109.1 . . ?
H1S3 C1S' Cl2S 109.1 . . ?
H1S4 C1S' Cl1S 109.1 . . ?
H1S4 C1S' Cl2S 109.1 . . ?
Cl1S C1S' Cl2S 112.7(12) . . ?
C1S Cl1S C1S' 21.8(10) . . ?
C1S Cl2S C1S' 21.7(10) . . ?
H2S1 C2S H2S2 107.9 . . ?
H2S1 C2S Cl3S 109.2 . . ?
H2S1 C2S Cl4S 109.2 . . ?
H2S2 C2S Cl3S 109.2 . . ?
H2S2 C2S Cl4S 109.2 . . ?
Cl3S C2S Cl4S 112.1(4) . . ?

loop_
_geom_bond_atom_site_label_1
_geom_bond_atom_site_label_2
_geom_bond_distance
_geom_bond_site_symmetry_2
_geom_bond_publ_flag
Mn1 Mn2 2.8365(7) . ?
Mn1 O1 1.880(2) . ?
Mn1 O2 1.883(2) . ?
Mn1 O11 2.174(2) 2_665 ?
Mn1 O21 1.929(2) 2_665 ?
Mn1 O42 2.475(2) 2_665 ?
Mn1 O52 1.946(2) . ?
Mn2 Mn2 3.1039(10) 2_665 ?
Mn2 O1 1.855(2) . ?
Mn2 O2 1.897(2) . ?
Mn2 O2 2.254(2) 2_665 ?
Mn2 O3 2.248(2) . ?
Mn2 O32 1.954(2) . ?
Mn2 O42 1.966(2) . ?
Mn3 O1 1.887(2) . ?
Mn3 O31 2.179(2) . ?
Mn3 O51 2.243(2) . ?
Mn3 O61 1.906(2) . ?
Mn3 O71 1.920(2) . ?
Mn3 N71 2.100(3) . ?
Mn4 O2 2.138(2) 2_665 ?
Mn4 O12 2.165(2) . ?
Mn4 O22 2.164(2) . ?
Mn4 O41 2.227(2) 2_665 ?
Mn4 N72 2.316(3) . ?
Mn4 O71 2.210(2) . ?
O2 Mn2 2.254(2) 2_665 ?
O2 Mn4 2.138(2) 2_665 ?
O11 Mn1 2.174(2) 2_665 ?
O11 C11 1.261(4) . ?
O12 C11 1.257(4) . ?
C11 C12 1.504(4) . ?
C12 C13 1.396(5) . ?
C12 C17 1.381(5) . ?
C13 H13 0.9500 . ?
C13 C14 1.378(5) . ?
C14 Cl11 1.748(4) . ?
C14 C15 1.385(6) . ?
C15 H15 0.9500 . ?
C15 C16 1.385(5) . ?
C16 H16 0.9500 . ?
C16 C17 1.390(5) . ?
C17 H17 0.9500 . ?
O21 Mn1 1.929(2) 2_665 ?
O21 C21 1.275(4) . ?
O22 C21 1.242(4) . ?
C21 C22 1.509(4) . ?
C22 C23 1.380(5) . ?
C22 C27 1.399(5) . ?
C23 H23 0.9500 . ?
C23 C24 1.389(5) . ?
C24 Cl21 1.744(4) . ?
C24 C25 1.380(5) . ?
C25 H25 0.9500 . ?
C25 C26 1.390(6) . ?
C26 H26 0.9500 . ?
C26 C27 1.383(5) . ?
C27 H27 0.9500 . ?
O31 C31 1.236(4) . ?
O32 C31 1.273(4) . ?
C31 C32 1.503(4) . ?
C32 C33 1.387(5) . ?
C32 C37 1.391(5) . ?
C33 H33 0.9500 . ?
C33 C34 1.388(5) . ?
C34 Cl31 1.733(4) . ?
C34 C35 1.373(6) . ?
C35 H35 0.9500 . ?
C35 C36 1.387(6) . ?
C36 H36 0.9500 . ?
C36 C37 1.388(5) . ?
C37 H37 0.9500 . ?
O41 Mn4 2.227(2) 2_665 ?
O41 C41 1.240(4) . ?
O42 Mn1 2.475(2) 2_665 ?
O42 C41 1.288(4) . ?
C41 C42 1.492(4) . ?
C42 C43 1.397(4) . ?
C42 C47 1.394(5) . ?
C43 H43 0.9500 . ?
C43 C44 1.381(5) . ?
C44 Cl41 1.740(4) . ?
C44 C45 1.387(5) . ?
C45 H45 0.9500 . ?
C45 C46 1.384(5) . ?
C46 H46 0.9500 . ?
C46 C47 1.387(5) . ?
C47 H47 0.9500 . ?
O51 C51 1.244(4) . ?
O52 C51 1.277(4) . ?
C51 C52 1.500(4) . ?
C52 C53 1.390(4) . ?
C52 C57 1.397(5) . ?
C53 H53 0.9500 . ?
C53 C54 1.389(5) . ?
C54 Cl51 1.743(4) . ?
C54 C55 1.378(6) . ?
C55 H55 0.9500 . ?
C55 C56 1.391(6) . ?
C56 H56 0.9500 . ?
C56 C57 1.376(5) . ?
C57 H57 0.9500 . ?
O61 C61 1.290(4) . ?
O62 C61 1.225(4) . ?
C61 C62 1.500(5) . ?
C62 C63 1.394(5) . ?
C62 C67 1.382(5) . ?
C63 H63 0.9500 . ?
C63 C64 1.379(5) . ?
C64 Cl61 1.745(4) . ?
C64 C65 1.386(6) . ?
C65 H65 0.9500 . ?
C65 C66 1.386(7) . ?
C66 H66 0.9500 . ?
C66 C67 1.386(6) . ?
C67 H67 0.9500 . ?
C71 H71A 0.9800 . ?
C71 H71B 0.9800 . ?
C71 H71C 0.9800 . ?
C71 N72 1.484(5) . ?
C72 H72A 0.9800 . ?
C72 H72B 0.9800 . ?
C72 H72C 0.9800 . ?
C72 N72 1.489(5) . ?
C73 H73A 0.9900 . ?
C73 H73B 0.9900 . ?
C73 N72 1.441(5) . ?
C73 C74 1.502(5) . ?
C73 H74B 1.3493 . ?
C75 H75A 0.9900 . ?
C75 H75B 0.9900 . ?
C75 C74 1.488(6) . ?
C75 H74B 1.3220 . ?
C75 N71 1.505(5) . ?
C76 H76A 0.9800 . ?
C76 H76B 0.9800 . ?
C76 H76C 0.9800 . ?
C76 N71 1.501(6) . ?
C77 H77A 0.9800 . ?
C77 H77B 0.9800 . ?
C77 H77C 0.9800 . ?
C77 N71 1.456(5) . ?
N72 C71' 1.552(18) . ?
N72 C72' 1.44(2) . ?
N72 C73' 1.504(15) . ?
C74 H74A 1.0000 . ?
C74 H74B 1.0000 . ?
C74 O71 1.421(4) . ?
C74 C73' 1.362(15) . ?
C74 C75' 1.463(16) . ?
N71 C75' 1.495(17) . ?
N71 C76' 1.416(19) . ?
N71 C77' 1.627(19) . ?
C71' H71D 0.9800 . ?
C71' H71E 0.9800 . ?
C71' H71F 0.9800 . ?
C72' H72D 0.9800 . ?
C72' H72E 0.9800 . ?
C72' H72F 0.9800 . ?
C73' H73C 0.9900 . ?
C73' H73D 0.9900 . ?
C75' H75C 0.9900 . ?
C75' H75D 0.9900 . ?
C76' H76D 0.9800 . ?
C76' H76E 0.9800 . ?
C76' H76F 0.9800 . ?
C77' H77D 0.9800 . ?
C77' H77E 0.9800 . ?
C77' H77F 0.9800 . ?
C1S H1S1 0.9900 . ?
C1S H1S2 0.9900 . ?
C1S Cl1S 1.757(15) . ?
C1S Cl2S 1.759(15) . ?
C1S' H1S3 0.9900 . ?
C1S' H1S4 0.9900 . ?
C1S' Cl1S 1.740(18) . ?
C1S' Cl2S 1.755(18) . ?
C2S H2S1 0.9900 . ?
C2S H2S2 0.9900 . ?
C2S Cl3S 1.728(6) . ?
C2S Cl4S 1.734(6) . ?
